data_1503127
loop_
_publ_author_name
'Sun, Jing'
'Xia, Er-Yan'
'Wu, Qun'
'Yan, Chao-Guo'

_publ_section_title
;
 Synthesis of polysubstituted dihydropyridines by four-component reactions
 of aromatic aldehydes, malononitrile, arylamines, and
 acetylenedicarboxylate.
;
_journal_issue 16
_journal_name_full 'Organic letters'
_journal_page_first 3678
_journal_page_last 3681
_journal_paper_doi 10.1021/ol101475b
_journal_volume 12
_journal_year 2010
_chemical_formula_moiety 'C26 H20 Cl N3 O4 '
_chemical_formula_sum 'C26 H20 Cl N3 O4'
_chemical_formula_weight 473.90
_chemical_name_systematic
; 
 ? 
;
_space_group_IT_number 14
_symmetry_cell_setting monoclinic
_symmetry_space_group_name_Hall '-P 2ybc'
_symmetry_space_group_name_H-M 'P 1 21/c 1'
_atom_sites_solution_hydrogens geom
_atom_sites_solution_primary direct
_atom_sites_solution_secondary difmap
_audit_creation_method SHELXL-97
_cell_angle_alpha 90.00
_cell_angle_beta 109.026(5)
_cell_angle_gamma 90.00
_cell_formula_units_Z 4
_cell_length_a 11.9281(15)
_cell_length_b 10.2727(13)
_cell_length_c 22.909(3)
_cell_measurement_reflns_used 7664
_cell_measurement_temperature 296(2)
_cell_measurement_theta_max 27.18
_cell_measurement_theta_min 2.19
_cell_volume 2653.8(6)
_computing_cell_refinement 'Bruker SMART'
_computing_data_collection 'Bruker SMART'
_computing_data_reduction 'Bruker SAINT'
_computing_molecular_graphics 'Bruker SHELXTL'
_computing_publication_material 'Bruker SHELXTL'
_computing_structure_refinement 'SHELXL-97 (Sheldrick, 1997)'
_computing_structure_solution 'SHELXS-97 (Sheldrick, 1990)'
_diffrn_ambient_temperature 296(2)
_diffrn_measured_fraction_theta_full 0.993
_diffrn_measured_fraction_theta_max 0.993
_diffrn_measurement_device_type 'CCD area detector'
_diffrn_measurement_method 'phi and omega scans'
_diffrn_radiation_monochromator graphite
_diffrn_radiation_source 'fine-focus sealed tube'
_diffrn_radiation_type MoK\a
_diffrn_radiation_wavelength 0.71073
_diffrn_reflns_av_R_equivalents 0.0324
_diffrn_reflns_av_sigmaI/netI 0.0300
_diffrn_reflns_limit_h_max 15
_diffrn_reflns_limit_h_min -13
_diffrn_reflns_limit_k_max 13
_diffrn_reflns_limit_k_min -13
_diffrn_reflns_limit_l_max 29
_diffrn_reflns_limit_l_min -29
_diffrn_reflns_number 22310
_diffrn_reflns_theta_full 27.47
_diffrn_reflns_theta_max 27.47
_diffrn_reflns_theta_min 1.88
_exptl_absorpt_coefficient_mu 0.178
_exptl_absorpt_correction_T_max 0.948
_exptl_absorpt_correction_T_min 0.938
_exptl_absorpt_correction_type multi-scan
_exptl_absorpt_process_details sadabs
_exptl_crystal_density_diffrn 1.186
_exptl_crystal_density_method 'not measured'
_exptl_crystal_F_000 984.0
_exptl_crystal_size_max 0.36
_exptl_crystal_size_mid 0.34
_exptl_crystal_size_min 0.30
_platon_squeeze_details
;
;
_refine_diff_density_max 0.267
_refine_diff_density_min -0.341
_refine_diff_density_rms 0.041
_refine_ls_extinction_method none
_refine_ls_goodness_of_fit_ref 1.120
_refine_ls_hydrogen_treatment constr
_refine_ls_matrix_type full
_refine_ls_number_parameters 309
_refine_ls_number_reflns 6043
_refine_ls_number_restraints 35
_refine_ls_restrained_S_all 1.215
_refine_ls_R_factor_all 0.0708
_refine_ls_R_factor_gt 0.0487
_refine_ls_shift/su_max 0.000
_refine_ls_shift/su_mean 0.000
_refine_ls_structure_factor_coef Fsqd
_refine_ls_weighting_details 'calc w=1/[\s^2^(Fo^2^)+(0.0799P)^2^+0.2490P] where P=(Fo^2^+2Fc^2^)/3'
_refine_ls_weighting_scheme calc
_refine_ls_wR_factor_gt 0.1434
_refine_ls_wR_factor_ref 0.1568
_reflns_number_gt 4037
_reflns_number_total 6088
_reflns_threshold_expression >2sigma(I)
_cod_data_source_file ol101475b_si_001.cif
_cod_data_source_block 1x
_cod_depositor_comments
;
The following automatic conversions were performed:

'_symmetry_cell_setting' value 'Monoclinic' changed to 'monoclinic'
according to /home/saulius/struct/CIF-dictionaries/cif_core.dic
dictionary named 'cif_core.dic' version 2.4.2 from
2011-04-26.

'_refine_ls_hydrogen_treatment' value 'CONSTR' changed
to 'constr' according to
/home/saulius/struct/CIF-dictionaries/cif_core.dic dictionary named
'cif_core.dic' version 2.4.2 from 2011-04-26.

Automatic conversion script
Id: cif_fix_values 1715 2011-07-08 13:25:40Z adriana 
;
_cod_original_sg_symbol_Hall '-P 2ybc '
_cod_original_sg_symbol_H-M 'P 21/c'
_cod_original_formula_sum 'C26 H20 Cl N3 O4 '
_cod_database_code 1503127

loop_
_symmetry_equiv_pos_as_xyz
'x, y, z'
'-x, y+1/2, -z+1/2'
'-x, -y, -z'
'x, -y-1/2, z-1/2'

loop_
_atom_site_label
_atom_site_type_symbol
_atom_site_fract_x
_atom_site_fract_y
_atom_site_fract_z
_atom_site_U_iso_or_equiv
_atom_site_adp_type
_atom_site_occupancy
_atom_site_symmetry_multiplicity
_atom_site_calc_flag
_atom_site_refinement_flags
C1 C 0.51534(18) 0.8228(2) 0.78865(9) 0.0535(5) Uani 1 1 d .
H1 H 0.4753 0.8997 0.7735 0.064 Uiso 1 1 calc R
C2 C 0.4989(2) 0.7614(3) 0.84012(10) 0.0668(6) Uani 1 1 d .
H2 H 0.4483 0.7981 0.8591 0.080 Uiso 1 1 calc R
C3 C 0.5564(2) 0.6493(3) 0.86213(10) 0.0651(6) Uani 1 1 d .
H3 H 0.5456 0.6102 0.8965 0.078 Uiso 1 1 calc R
C4 C 0.63279(19) 0.5903(2) 0.83387(9) 0.0551(5) Uani 1 1 d .
C5 C 0.6918(2) 0.4714(2) 0.85522(12) 0.0726(5) Uani 1 1 d U
H5 H 0.6821 0.4313 0.8896 0.087 Uiso 1 1 calc R
C6 C 0.7613(2) 0.4155(3) 0.82684(13) 0.0776(5) Uani 1 1 d U
H6 H 0.7968 0.3358 0.8410 0.093 Uiso 1 1 calc R
C7 C 0.7814(2) 0.4751(2) 0.77635(13) 0.0737(5) Uani 1 1 d U
H7 H 0.8317 0.4361 0.7579 0.088 Uiso 1 1 calc R
C8 C 0.7267(2) 0.5923(2) 0.75357(12) 0.0642(5) Uani 1 1 d U
H8 H 0.7402 0.6319 0.7200 0.077 Uiso 1 1 calc R
C9 C 0.65016(16) 0.65128(19) 0.78188(8) 0.0457(4) Uani 1 1 d .
C10 C 0.59018(17) 0.76961(18) 0.76085(8) 0.0438(4) Uani 1 1 d .
C11 C 0.56094(16) 0.80126(18) 0.64972(8) 0.0433(4) Uani 1 1 d .
C12 C 0.59311(16) 0.8610(2) 0.60415(8) 0.0471(4) Uani 1 1 d U
C13 C 0.52878(18) 0.8300(2) 0.54225(8) 0.0534(4) Uani 1 1 d U
C14 C 0.69459(16) 0.95762(19) 0.61557(8) 0.0436(4) Uani 1 1 d .
H14 H 0.6633 1.0364 0.5917 0.052 Uiso 1 1 calc R
C15 C 0.79236(16) 0.90331(18) 0.59292(8) 0.0435(4) Uani 1 1 d .
C16 C 0.87436(17) 0.8136(2) 0.62694(8) 0.0517(5) Uani 1 1 d .
H16 H 0.8712 0.7869 0.6652 0.062 Uiso 1 1 calc R
C17 C 0.96077(19) 0.7628(2) 0.60543(9) 0.0549(5) Uani 1 1 d .
H17 H 1.0148 0.7020 0.6286 0.066 Uiso 1 1 calc R
C18 C 0.96543(18) 0.8038(2) 0.54900(9) 0.0520(5) Uani 1 1 d .
C19 C 0.8848(2) 0.8922(2) 0.51356(9) 0.0601(6) Uani 1 1 d .
H19 H 0.8882 0.9183 0.4753 0.072 Uiso 1 1 calc R
C20 C 0.79883(19) 0.9415(2) 0.53598(9) 0.0549(5) Uani 1 1 d .
H20 H 0.7443 1.0015 0.5124 0.066 Uiso 1 1 calc R
C21 C 0.73922(16) 0.99466(18) 0.68314(8) 0.0442(4) Uani 1 1 d .
C22 C 0.83314(19) 1.0947(2) 0.70450(10) 0.0540(5) Uani 1 1 d .
C23 C 0.9506(2) 1.2433(3) 0.67090(14) 0.0826(8) Uani 1 1 d .
H23A H 0.9456 1.3062 0.7010 0.124 Uiso 1 1 calc R
H23B H 0.9504 1.2874 0.6339 0.124 Uiso 1 1 calc R
H23C H 1.0226 1.1943 0.6871 0.124 Uiso 1 1 calc R
C24 C 0.69857(16) 0.93788(17) 0.72519(8) 0.0412(4) Uani 1 1 d .
C25 C 0.73519(18) 0.98139(19) 0.79184(9) 0.0471(4) Uani 1 1 d U
C26 C 0.8420(3) 0.9207(3) 0.89367(10) 0.0848(8) Uani 1 1 d .
H26A H 0.8950 0.9932 0.9071 0.127 Uiso 1 1 calc R
H26B H 0.8786 0.8436 0.9153 0.127 Uiso 1 1 calc R
H26C H 0.7698 0.9378 0.9023 0.127 Uiso 1 1 calc R
Cl1 Cl 1.07698(5) 0.74485(7) 0.52212(3) 0.0726(2) Uani 1 1 d .
N1 N 0.61359(14) 0.83971(15) 0.71112(6) 0.0445(4) Uani 1 1 d .
N2 N 0.47959(15) 0.70561(18) 0.63973(8) 0.0568(5) Uani 1 1 d .
H2A H 0.4440 0.6785 0.6028 0.068 Uiso 1 1 d R
H2B H 0.4632 0.6718 0.6703 0.068 Uiso 1 1 d R
N3 N 0.4762(2) 0.8049(3) 0.49207(9) 0.0904(8) Uani 1 1 d .
O1 O 0.81570(12) 0.90182(14) 0.82801(6) 0.0542(4) Uani 1 1 d .
O2 O 0.69059(14) 1.07171(14) 0.80885(7) 0.0628(4) Uani 1 1 d U
O3 O 0.85053(14) 1.15663(16) 0.65704(7) 0.0662(4) Uani 1 1 d .
O4 O 0.88982(18) 1.1177(2) 0.75717(8) 0.0862(6) Uani 1 1 d .

loop_
_atom_site_aniso_label
_atom_site_aniso_U_11
_atom_site_aniso_U_22
_atom_site_aniso_U_33
_atom_site_aniso_U_23
_atom_site_aniso_U_13
_atom_site_aniso_U_12
C1 0.0569(11) 0.0618(13) 0.0470(10) -0.0022(9) 0.0240(9) 0.0000(10)
C2 0.0745(15) 0.0855(17) 0.0545(12) -0.0118(12) 0.0403(11) -0.0138(13)
C3 0.0821(15) 0.0766(16) 0.0408(10) 0.0000(10) 0.0256(11) -0.0224(13)
C4 0.0609(12) 0.0555(12) 0.0397(9) 0.0040(8) 0.0039(9) -0.0159(9)
C5 0.0731(11) 0.0646(11) 0.0657(11) 0.0150(9) 0.0027(8) -0.0032(9)
C6 0.0729(10) 0.0661(10) 0.0783(10) 0.0115(8) 0.0033(8) 0.0041(8)
C7 0.0673(9) 0.0667(9) 0.0809(10) 0.0031(8) 0.0156(8) 0.0090(8)
C8 0.0607(10) 0.0622(10) 0.0713(11) 0.0031(8) 0.0237(8) 0.0062(8)
C9 0.0463(10) 0.0488(10) 0.0396(9) -0.0007(8) 0.0107(7) -0.0060(8)
C10 0.0491(10) 0.0512(11) 0.0337(8) 0.0021(7) 0.0171(7) -0.0040(8)
C11 0.0443(9) 0.0485(10) 0.0381(9) 0.0029(8) 0.0147(7) 0.0004(8)
C12 0.0473(8) 0.0608(10) 0.0339(7) 0.0058(7) 0.0141(6) -0.0041(7)
C13 0.0538(9) 0.0668(10) 0.0376(8) 0.0078(7) 0.0120(7) -0.0072(8)
C14 0.0464(10) 0.0514(10) 0.0336(8) 0.0081(8) 0.0139(7) -0.0003(8)
C15 0.0449(9) 0.0517(11) 0.0342(8) 0.0031(7) 0.0134(7) -0.0049(8)
C16 0.0537(11) 0.0647(12) 0.0379(9) 0.0104(9) 0.0167(8) 0.0014(9)
C17 0.0534(11) 0.0631(13) 0.0464(10) 0.0053(9) 0.0138(9) 0.0022(9)
C18 0.0499(11) 0.0621(12) 0.0464(10) -0.0070(9) 0.0193(8) -0.0051(9)
C19 0.0655(13) 0.0816(15) 0.0384(10) 0.0082(10) 0.0240(9) 0.0016(11)
C20 0.0550(11) 0.0702(13) 0.0404(10) 0.0148(9) 0.0170(8) 0.0051(10)
C21 0.0470(10) 0.0471(10) 0.0399(9) 0.0035(8) 0.0161(8) 0.0002(8)
C22 0.0572(12) 0.0560(12) 0.0518(11) -0.0029(9) 0.0217(9) -0.0073(9)
C23 0.0780(17) 0.0820(18) 0.0943(19) 0.0009(14) 0.0371(15) -0.0308(14)
C24 0.0455(9) 0.0413(9) 0.0388(9) 0.0008(7) 0.0167(7) 0.0034(7)
C25 0.0584(10) 0.0455(9) 0.0430(9) -0.0009(7) 0.0242(8) 0.0019(8)
C26 0.109(2) 0.097(2) 0.0405(11) -0.0016(12) 0.0124(12) 0.0099(16)
Cl1 0.0678(4) 0.0931(5) 0.0650(4) -0.0105(3) 0.0328(3) 0.0062(3)
N1 0.0539(9) 0.0475(9) 0.0349(7) 0.0039(6) 0.0185(6) -0.0049(7)
N2 0.0628(10) 0.0673(11) 0.0420(8) -0.0007(8) 0.0193(8) -0.0195(9)
N3 0.1006(17) 0.1193(19) 0.0393(10) 0.0058(11) 0.0063(10) -0.0353(15)
O1 0.0617(8) 0.0588(8) 0.0383(7) -0.0011(6) 0.0112(6) 0.0098(7)
O2 0.0814(9) 0.0546(8) 0.0573(8) -0.0066(6) 0.0294(7) 0.0126(7)
O3 0.0688(9) 0.0701(10) 0.0629(9) 0.0075(8) 0.0257(7) -0.0215(8)
O4 0.1010(13) 0.1030(14) 0.0521(9) -0.0145(9) 0.0213(9) -0.0495(11)

loop_
_atom_type_symbol
_atom_type_description
_atom_type_scat_dispersion_real
_atom_type_scat_dispersion_imag
_atom_type_scat_source
C C 0.0033 0.0016 'International Tables Vol C Tables 4.2.6.8 and 6.1.1.4'
H H 0.0000 0.0000 'International Tables Vol C Tables 4.2.6.8 and 6.1.1.4'
Cl Cl 0.1484 0.1585 'International Tables Vol C Tables 4.2.6.8 and 6.1.1.4'
N N 0.0061 0.0033 'International Tables Vol C Tables 4.2.6.8 and 6.1.1.4'
O O 0.0106 0.0060 'International Tables Vol C Tables 4.2.6.8 and 6.1.1.4'

loop_
_geom_angle_atom_site_label_1
_geom_angle_atom_site_label_2
_geom_angle_atom_site_label_3
_geom_angle
C10 C1 C2 120.1(2)
C10 C1 H1 119.9
C2 C1 H1 119.9
C3 C2 C1 120.1(2)
C3 C2 H2 119.9
C1 C2 H2 119.9
C2 C3 C4 121.28(19)
C2 C3 H3 119.4
C4 C3 H3 119.4
C5 C4 C3 122.3(2)
C5 C4 C9 118.6(2)
C3 C4 C9 119.12(19)
C6 C5 C4 121.3(2)
C6 C5 H5 119.4
C4 C5 H5 119.4
C5 C6 C7 121.0(2)
C5 C6 H6 119.5
C7 C6 H6 119.5
C8 C7 C6 120.3(3)
C8 C7 H7 119.8
C6 C7 H7 119.8
C7 C8 C9 119.5(2)
C7 C8 H8 120.2
C9 C8 H8 120.2
C10 C9 C8 122.80(18)
C10 C9 C4 118.01(18)
C8 C9 C4 119.19(19)
C1 C10 C9 121.30(17)
C1 C10 N1 119.30(17)
C9 C10 N1 119.30(16)
N2 C11 C12 124.26(17)
N2 C11 N1 116.08(15)
C12 C11 N1 119.66(17)
C11 C12 C13 117.98(18)
C11 C12 C14 124.52(16)
C13 C12 C14 117.50(16)
N3 C13 C12 179.8(2)
C21 C14 C12 109.59(14)
C21 C14 C15 112.73(14)
C12 C14 C15 110.87(15)
C21 C14 H14 107.8
C12 C14 H14 107.8
C15 C14 H14 107.8
C16 C15 C20 118.15(18)
C16 C15 C14 121.95(15)
C20 C15 C14 119.88(17)
C17 C16 C15 121.54(17)
C17 C16 H16 119.2
C15 C16 H16 119.2
C18 C17 C16 118.81(19)
C18 C17 H17 120.6
C16 C17 H17 120.6
C17 C18 C19 121.38(19)
C17 C18 Cl1 119.53(17)
C19 C18 Cl1 119.08(15)
C18 C19 C20 118.78(18)
C18 C19 H19 120.6
C20 C19 H19 120.6
C19 C20 C15 121.33(19)
C19 C20 H20 119.3
C15 C20 H20 119.3
C24 C21 C22 118.35(17)
C24 C21 C14 122.36(17)
C22 C21 C14 119.27(16)
O4 C22 O3 122.7(2)
O4 C22 C21 125.96(19)
O3 C22 C21 111.33(17)
O3 C23 H23A 109.5
O3 C23 H23B 109.5
H23A C23 H23B 109.5
O3 C23 H23C 109.5
H23A C23 H23C 109.5
H23B C23 H23C 109.5
C21 C24 N1 123.65(16)
C21 C24 C25 122.83(17)
N1 C24 C25 113.40(15)
O2 C25 O1 125.65(18)
O2 C25 C24 123.06(18)
O1 C25 C24 111.14(15)
O1 C26 H26A 109.5
O1 C26 H26B 109.5
H26A C26 H26B 109.5
O1 C26 H26C 109.5
H26A C26 H26C 109.5
H26B C26 H26C 109.5
C24 N1 C11 119.51(14)
C24 N1 C10 119.36(14)
C11 N1 C10 120.80(15)
C11 N2 H2A 120.1
C11 N2 H2B 119.9
H2A N2 H2B 120.0
C25 O1 C26 115.77(17)
C22 O3 C23 116.99(19)

loop_
_geom_bond_atom_site_label_1
_geom_bond_atom_site_label_2
_geom_bond_distance
C1 C10 1.368(3)
C1 C2 1.406(3)
C1 H1 0.9300
C2 C3 1.351(4)
C2 H2 0.9300
C3 C4 1.415(3)
C3 H3 0.9300
C4 C5 1.415(3)
C4 C9 1.419(3)
C5 C6 1.338(4)
C5 H5 0.9300
C6 C7 1.397(4)
C6 H6 0.9300
C7 C8 1.388(3)
C7 H7 0.9300
C8 C9 1.416(3)
C8 H8 0.9300
C9 C10 1.413(3)
C10 N1 1.450(2)
C11 N2 1.347(2)
C11 C12 1.369(2)
C11 N1 1.397(2)
C12 C13 1.411(3)
C12 C14 1.520(3)
C13 N3 1.145(3)
C14 C21 1.512(2)
C14 C15 1.528(3)
C14 H14 0.9800
C15 C16 1.384(3)
C15 C20 1.388(3)
C16 C17 1.382(3)
C16 H16 0.9300
C17 C18 1.378(3)
C17 H17 0.9300
C18 C19 1.378(3)
C18 Cl1 1.747(2)
C19 C20 1.384(3)
C19 H19 0.9300
C20 H20 0.9300
C21 C24 1.345(2)
C21 C22 1.481(3)
C22 O4 1.199(3)
C22 O3 1.333(2)
C23 O3 1.440(3)
C23 H23A 0.9600
C23 H23B 0.9600
C23 H23C 0.9600
C24 N1 1.391(2)
C24 C25 1.512(3)
C25 O2 1.196(2)
C25 O1 1.326(2)
C26 O1 1.446(3)
C26 H26A 0.9600
C26 H26B 0.9600
C26 H26C 0.9600
N2 H2A 0.8600
N2 H2B 0.8600

loop_
_geom_hbond_atom_site_label_D
_geom_hbond_atom_site_label_H
_geom_hbond_atom_site_label_A
_geom_hbond_distance_DH
_geom_hbond_distance_HA
_geom_hbond_distance_DA
_geom_hbond_angle_DHA
_geom_hbond_site_symmetry_A
N2 H2B O2 0.86 2.28 2.993(2) 139.8 2_646

loop_
_platon_squeeze_void_nr
_platon_squeeze_void_average_x
_platon_squeeze_void_average_y
_platon_squeeze_void_average_z
_platon_squeeze_void_volume
_platon_squeeze_void_count_electrons
_platon_squeeze_void_content
1 0.500 0.000 1.000 213 51 ' '
2 0.500 0.500 0.500 213 51 ' '
